data_7057368
loop_
_publ_author_name
'Takahashi, Yusuke'
'Tsuchiya, Naoya'
'Miura, Youhei'
'Yoshioka, Naoki'

_publ_section_title
;
 Magneto-structural correlation of cyano-substituted
 3-tert-butyl-1-phenyl-1,2,4-benzotriazin-4-yl: spin transition behaviour
 observed in a 6-cyano derivative
;
_journal_issue 12
_journal_name_full 'New Journal of Chemistry'
_journal_page_first 9949
_journal_paper_doi 10.1039/C7NJ04534D
_journal_volume 42
_journal_year 2018
_chemical_formula_moiety 'C18 H17 N4'
_chemical_formula_sum 'C18 H17 N4'
_chemical_formula_weight 289.35
_chemical_melting_point 453.5(5)
_chemical_name_systematic
;
3-tert-Butyl-6-cyano-1,4-dihydro-1-phenyl-1,2,4-benzotriazin-4-yl
;
_space_group_crystal_system monoclinic
_space_group_IT_number 15
_space_group_name_Hall '-I 2ya'
_space_group_name_H-M_alt 'I 1 2/a 1'
_symmetry_space_group_name_Hall '-I 2ya'
_symmetry_space_group_name_H-M 'I 1 2/a 1'
_atom_sites_solution_hydrogens geom
_audit_update_record
;
2016-12-27 deposited with the CCDC.
2018-04-27 downloaded from the CCDC.
;
_cell_angle_alpha 90
_cell_angle_beta 90.578(3)
_cell_angle_gamma 90
_cell_formula_units_Z 8
_cell_length_a 26.317(4)
_cell_length_b 6.7524(7)
_cell_length_c 18.003(2)
_cell_measurement_reflns_used 268
_cell_measurement_temperature 300.(2)
_cell_measurement_theta_max 23.7294
_cell_measurement_theta_min 2.2670
_cell_volume 3199.0(7)
_computing_cell_refinement 'APEX3 v2016.1-0 (Bruker AXS)'
_computing_data_collection
;
Bruker Instrument Service V6.2.3 (Bruker AXS Inc., 2016)
;
_computing_data_reduction 'SAINT V8.37A (Bruker AXS Inc., 2015)'
_computing_molecular_graphics 'XSHELL V 6.3.1(Bruker AXS Inc., 2004)'
_computing_publication_material
;
Generate Report (Bruker AXS Inc., 2013)
;
_computing_structure_refinement 'SHELXL-2014/7 (Sheldrick, 2014)'
_computing_structure_solution 'SHELXTL-2013/1 (Sheldrick, 2013)'
_diffrn_ambient_temperature 300.(2)
_diffrn_detector_area_resol_mean 7.4074
_diffrn_measured_fraction_theta_full 0.989
_diffrn_measured_fraction_theta_max 0.989
_diffrn_measurement_device_type 'Bruker D8 goniometer'
_diffrn_measurement_method 'phi and omega scan'
_diffrn_radiation_monochromator 'multilayered conforcal mirror'
_diffrn_radiation_type 'Mo K\a'
_diffrn_radiation_wavelength 0.71073
_diffrn_reflns_av_R_equivalents 0.0641
_diffrn_reflns_av_unetI/netI 0.0507
_diffrn_reflns_limit_h_max 30
_diffrn_reflns_limit_h_min -30
_diffrn_reflns_limit_k_max 7
_diffrn_reflns_limit_k_min -7
_diffrn_reflns_limit_l_max 20
_diffrn_reflns_limit_l_min -18
_diffrn_reflns_number 13670
_diffrn_reflns_theta_full 24.44
_diffrn_reflns_theta_max 24.44
_diffrn_reflns_theta_min 2.73
_diffrn_source 'micro focus sealed tube'
_diffrn_source_type 'INCOATEC I\mS'
_exptl_absorpt_coefficient_mu 0.074
_exptl_absorpt_correction_T_max 0.99
_exptl_absorpt_correction_T_min 0.91
_exptl_absorpt_correction_type multi-scan
_exptl_absorpt_process_details 'SADABS V2014/5 (Bruker AXS Inc.)'
_exptl_crystal_colour black
_exptl_crystal_density_diffrn 1.202
_exptl_crystal_density_method 'not measured'
_exptl_crystal_description plate-like
_exptl_crystal_F_000 1224
_exptl_crystal_size_max 1.239
_exptl_crystal_size_mid 0.538
_exptl_crystal_size_min 0.062
_refine_diff_density_max 0.289
_refine_diff_density_min -0.190
_refine_ls_extinction_method none
_refine_ls_goodness_of_fit_ref 1.396
_refine_ls_hydrogen_treatment constr
_refine_ls_matrix_type full
_refine_ls_number_parameters 202
_refine_ls_number_reflns 2605
_refine_ls_number_restraints 0
_refine_ls_restrained_S_all 1.396
_refine_ls_R_factor_all 0.0901
_refine_ls_R_factor_gt 0.0712
_refine_ls_shift/su_max 0.000
_refine_ls_shift/su_mean 0.000
_refine_ls_structure_factor_coef Fsqd
_refine_ls_weighting_details 'w=1/[\s^2^(Fo^2^)+(0.1000P)^2^+0.6219P] where P=(Fo^2^+2Fc^2^)/3'
_refine_ls_weighting_scheme calc
_refine_ls_wR_factor_gt 0.2160
_refine_ls_wR_factor_ref 0.2370
_reflns_number_gt 1929
_reflns_number_total 2605
_reflns_threshold_expression 'I > 2\s(I)'
_cod_data_source_file c7nj04534d2.cif
_cod_data_source_block 1Ph3tBu6CNBT_300K
_cod_depositor_comments
;
The following automatic conversions were performed:

'_chemical_melting_point' value '453-454' was changed to '453.5(5)' -
the average value was taken and precision was estimated.

Automatic conversion script
Id: cif_fix_values 4973 2017-02-22 13:04:09Z antanas 

 Adding full bibliography for 7057366--7057368.cif.
;
_cod_database_code 7057368

loop_
_space_group_symop_operation_xyz
'x, y, z'
'-x+1/2, y, -z'
'x+1/2, y+1/2, z+1/2'
'-x+1, y+1/2, -z+1/2'
'-x, -y, -z'
'x-1/2, -y, z'
'-x+1/2, -y+1/2, -z+1/2'
'x, -y+1/2, z+1/2'

loop_
_atom_site_type_symbol
_atom_site_label
_atom_site_fract_x
_atom_site_fract_y
_atom_site_fract_z
_atom_site_U_iso_or_equiv
_atom_site_adp_type
_atom_site_calc_flag
_atom_site_refinement_flags_adp
_atom_site_refinement_flags_posn
_atom_site_occupancy
N N1 0.62199(7) 0.4807(2) 0.27175(10) 0.0556(6) Uani d . . 1
N N2 0.60874(8) 0.4713(3) 0.34448(10) 0.0607(6) Uani d . . 1
N N3 0.69659(8) 0.4853(3) 0.37820(12) 0.0660(6) Uani d . . 1
C C7 0.67152(8) 0.4905(3) 0.24833(13) 0.0518(6) Uani d . . 1
C C2 0.70922(9) 0.4922(3) 0.30498(14) 0.0548(6) Uani d . . 1
C C3 0.75994(9) 0.5010(3) 0.28396(16) 0.0608(7) Uani d . . 1
H H3 0.7853 0.5024 0.3202 0.073 Uiso calc U R 1
C C8 0.57993(8) 0.4722(3) 0.22027(13) 0.0597(7) Uani d . . 1
C C6 0.68527(9) 0.4966(3) 0.17412(14) 0.0590(7) Uani d . . 1
H H6 0.6603 0.4951 0.1372 0.071 Uiso calc U R 1
C C1 0.64718(10) 0.4750(3) 0.39303(13) 0.0607(7) Uani d . . 1
C C4 0.77290(8) 0.5077(3) 0.21046(16) 0.0599(7) Uani d . . 1
N N4 0.86756(10) 0.5282(4) 0.17497(19) 0.1061(10) Uani d . . 1
C C5 0.73536(9) 0.5050(3) 0.15517(16) 0.0642(7) Uani d . . 1
H H5 0.7444 0.5089 0.1054 0.077 Uiso calc U R 1
C C13 0.55215(9) 0.3009(4) 0.21492(15) 0.0807(8) Uani d . . 1
H H13 0.5609 0.1907 0.2433 0.097 Uiso calc U R 1
C C18 0.82558(10) 0.5188(3) 0.19014(18) 0.0760(8) Uani d . . 1
C C14 0.63273(12) 0.4687(4) 0.47375(15) 0.0783(8) Uani d . . 1
C C9 0.56733(10) 0.6349(5) 0.17928(16) 0.0876(9) Uani d . . 1
H H9 0.586 0.7511 0.1839 0.105 Uiso calc U R 1
C C12 0.51097(11) 0.2943(6) 0.16683(18) 0.1013(11) Uani d . . 1
H H12 0.4918 0.1791 0.1627 0.122 Uiso calc U R 1
C C11 0.49832(11) 0.4563(7) 0.12532(18) 0.1040(12) Uani d . . 1
H H11 0.4704 0.4516 0.0932 0.125 Uiso calc U R 1
C C10 0.52645(12) 0.6250(6) 0.1308(2) 0.1121(12) Uani d . . 1
H H10 0.5181 0.7342 0.1017 0.134 Uiso calc U R 1
C C16 0.57677(16) 0.4619(8) 0.4848(2) 0.156(2) Uani d . . 1
H H16A 0.5615 0.5795 0.4645 0.234 Uiso calc U R 1
H H16B 0.5697 0.454 0.5369 0.234 Uiso calc U R 1
H H16C 0.563 0.3477 0.46 0.234 Uiso calc U R 1
C C15 0.6536(2) 0.6544(8) 0.5110(2) 0.165(2) Uani d . . 1
H H15A 0.6894 0.6642 0.502 0.248 Uiso calc U R 1
H H15B 0.6478 0.6474 0.5635 0.248 Uiso calc U R 1
H H15C 0.6367 0.7687 0.4909 0.248 Uiso calc U R 1
C C17 0.6593(2) 0.2971(8) 0.5096(2) 0.204(3) Uani d . . 1
H H17A 0.6423 0.1764 0.496 0.306 Uiso calc U R 1
H H17B 0.6588 0.3125 0.5626 0.306 Uiso calc U R 1
H H17C 0.6939 0.2923 0.4931 0.306 Uiso calc U R 1

loop_
_atom_site_aniso_label
_atom_site_aniso_U_11
_atom_site_aniso_U_22
_atom_site_aniso_U_33
_atom_site_aniso_U_12
_atom_site_aniso_U_13
_atom_site_aniso_U_23
N1 0.0557(11) 0.0627(11) 0.0479(12) -0.0002(8) -0.0153(8) -0.0004(8)
N2 0.0671(12) 0.0673(12) 0.0474(12) -0.0008(8) -0.0134(9) 0.0014(8)
N3 0.0741(14) 0.0658(12) 0.0575(14) 0.0025(9) -0.0274(10) -0.0005(8)
C7 0.0530(13) 0.0432(11) 0.0589(15) 0.0017(8) -0.0159(10) -0.0025(9)
C2 0.0630(14) 0.0404(11) 0.0603(15) 0.0029(8) -0.0234(11) -0.0028(9)
C3 0.0575(14) 0.0428(12) 0.0816(19) 0.0023(8) -0.0284(12) -0.0029(10)
C8 0.0508(12) 0.0806(15) 0.0476(13) 0.0001(10) -0.0121(10) -0.0006(10)
C6 0.0584(13) 0.0618(13) 0.0564(15) 0.0019(9) -0.0175(11) -0.0039(9)
C1 0.0716(16) 0.0569(13) 0.0531(15) 0.0022(10) -0.0181(11) -0.0008(10)
C4 0.0540(13) 0.0423(11) 0.0833(19) 0.0037(8) -0.0121(12) -0.0049(10)
N4 0.0636(16) 0.0931(18) 0.162(3) 0.0037(12) 0.0001(16) -0.0028(16)
C5 0.0635(15) 0.0597(14) 0.0692(17) 0.0021(10) -0.0042(12) -0.0047(10)
C13 0.0757(16) 0.0975(19) 0.0685(18) -0.0181(14) -0.0185(13) 0.0039(14)
C18 0.0583(16) 0.0543(14) 0.115(2) 0.0054(10) -0.0141(14) -0.0049(12)
C14 0.0927(19) 0.0935(19) 0.0481(15) 0.0008(14) -0.0201(13) 0.0023(12)
C9 0.0731(16) 0.099(2) 0.090(2) -0.0012(14) -0.0284(14) 0.0213(16)
C12 0.0770(18) 0.144(3) 0.083(2) -0.0371(18) -0.0202(16) -0.006(2)
C11 0.0569(16) 0.182(4) 0.073(2) -0.0082(19) -0.0221(14) 0.003(2)
C10 0.0832(19) 0.151(3) 0.101(3) 0.009(2) -0.0368(18) 0.035(2)
C16 0.113(3) 0.292(7) 0.063(2) -0.034(3) 0.005(2) 0.007(3)
C15 0.215(5) 0.186(5) 0.096(3) -0.061(4) 0.026(3) -0.068(3)
C17 0.320(7) 0.201(5) 0.092(3) 0.120(5) 0.032(4) 0.076(3)

loop_
_atom_type_symbol
_atom_type_description
_atom_type_scat_dispersion_real
_atom_type_scat_dispersion_imag
_atom_type_scat_source
C C 0.0033 0.0016 'International Tables Vol C Tables 4.2.6.8 and 6.1.1.4'
H H 0.0000 0.0000 'International Tables Vol C Tables 4.2.6.8 and 6.1.1.4'
N N 0.0061 0.0033 'International Tables Vol C Tables 4.2.6.8 and 6.1.1.4'

loop_
_geom_angle_atom_site_label_1
_geom_angle_atom_site_label_2
_geom_angle_atom_site_label_3
_geom_angle
N2 N1 C7 123.39(18)
N2 N1 C8 114.55(18)
C7 N1 C8 122.0(2)
C1 N2 N1 115.5(2)
C1 N3 C2 116.3(2)
N1 C7 C6 123.6(2)
N1 C7 C2 116.0(2)
C6 C7 C2 120.4(2)
N3 C2 C3 120.5(2)
N3 C2 C7 121.4(2)
C3 C2 C7 118.1(2)
C4 C3 C2 120.8(2)
C4 C3 H3 119.6
C2 C3 H3 119.6
C9 C8 C13 121.0(2)
C9 C8 N1 119.9(2)
C13 C8 N1 119.1(2)
C5 C6 C7 120.2(2)
C5 C6 H6 119.9
C7 C6 H6 119.9
N2 C1 N3 127.4(2)
N2 C1 C14 115.8(2)
N3 C1 C14 116.8(2)
C3 C4 C5 120.5(2)
C3 C4 C18 119.8(2)
C5 C4 C18 119.8(3)
C6 C5 C4 120.0(2)
C6 C5 H5 120.0
C4 C5 H5 120.0
C8 C13 C12 119.1(3)
C8 C13 H13 120.5
C12 C13 H13 120.5
N4 C18 C4 179.1(3)
C16 C14 C17 112.2(4)
C16 C14 C1 112.9(2)
C17 C14 C1 108.4(3)
C16 C14 C15 108.6(3)
C17 C14 C15 106.4(4)
C1 C14 C15 107.9(3)
C8 C9 C10 119.2(3)
C8 C9 H9 120.4
C10 C9 H9 120.4
C11 C12 C13 120.2(3)
C11 C12 H12 119.9
C13 C12 H12 119.9
C10 C11 C12 120.1(3)
C10 C11 H11 120.0
C12 C11 H11 120.0
C11 C10 C9 120.4(3)
C11 C10 H10 119.8
C9 C10 H10 119.8
C14 C16 H16A 109.5
C14 C16 H16B 109.5
H16A C16 H16B 109.5
C14 C16 H16C 109.5
H16A C16 H16C 109.5
H16B C16 H16C 109.5
C14 C15 H15A 109.5
C14 C15 H15B 109.5
H15A C15 H15B 109.5
C14 C15 H15C 109.5
H15A C15 H15C 109.5
H15B C15 H15C 109.5
C14 C17 H17A 109.5
C14 C17 H17B 109.5
H17A C17 H17B 109.5
C14 C17 H17C 109.5
H17A C17 H17C 109.5
H17B C17 H17C 109.5

loop_
_geom_bond_atom_site_label_1
_geom_bond_atom_site_label_2
_geom_bond_distance
N1 N2 1.360(3)
N1 C7 1.375(3)
N1 C8 1.438(3)
N2 C1 1.330(3)
N3 C1 1.332(3)
N3 C2 1.364(3)
C7 C6 1.388(3)
C7 C2 1.416(3)
C2 C3 1.392(4)
C3 C4 1.371(4)
C3 H3 0.93
C8 C9 1.363(3)
C8 C13 1.371(3)
C6 C5 1.366(3)
C6 H6 0.93
C1 C14 1.506(4)
C4 C5 1.395(4)
C4 C18 1.439(4)
N4 C18 1.143(4)
C5 H5 0.93
C13 C12 1.381(3)
C13 H13 0.93
C14 C16 1.489(5)
C14 C17 1.497(5)
C14 C15 1.522(5)
C9 C10 1.380(4)
C9 H9 0.93
C12 C11 1.364(5)
C12 H12 0.93
C11 C10 1.361(5)
C11 H11 0.93
C10 H10 0.93
C16 H16A 0.96
C16 H16B 0.96
C16 H16C 0.96
C15 H15A 0.96
C15 H15B 0.96
C15 H15C 0.96
C17 H17A 0.96
C17 H17B 0.96
C17 H17C 0.96
